data_8102738
loop_
_publ_author_name
'Shouwen Jin'
'Li Quan Wang'
'Tao Shi'
'Daqi Wang'
'Wenbiao Zhang'
'Zhiwen Zhen'
'Songbai Huang'

_publ_section_title
;
 Crystal structure of tetraamminetetra(4-methoxycinnamato)dicopper(II),
 Cu2(NH3)4(C10H9O3)4
;
_journal_issue 2
_journal_name_full 'Zeitschrift f\"ur Kristallographie - New Crystal Structures'
_journal_page_first 391
_journal_volume 225
_journal_year 2010
_chemical_formula_sum 'C40 H48 Cu2 N4 O12'
_chemical_formula_weight 903.90
_chemical_name_systematic
; 
tetra(ammine)-tetra
(3-(4-methoxyphenyl)acrylate)-dicopper(II)
;
_space_group_IT_number 14
_symmetry_cell_setting monoclinic
_symmetry_space_group_name_Hall '-P 2ybc'
_symmetry_space_group_name_H-M 'P 1 21/c 1'
_atom_sites_solution_hydrogens geom
_atom_sites_solution_primary direct
_atom_sites_solution_secondary difmap
_audit_creation_method SHELXL-97
_cell_angle_alpha 90.00
_cell_angle_beta 95.9280(10)
_cell_angle_gamma 90.00
_cell_formula_units_Z 2
_cell_length_a 23.788(2)
_cell_length_b 10.9938(10)
_cell_length_c 7.7029(8)
_cell_measurement_temperature 298(2)
_cell_volume 2003.7(3)
_computing_cell_refinement 'Bruker SMART'
_computing_data_collection 'Bruker SMART'
_computing_data_reduction 'Bruker SHELXTL'
_computing_molecular_graphics 'Bruker SHELXTL'
_computing_publication_material 'Bruker SHELXTL'
_computing_structure_refinement 'SHELXL-97 (Sheldrick, 1997)'
_computing_structure_solution 'SHELXS-97 (Sheldrick, 1990)'
_diffrn_ambient_temperature 298(2)
_diffrn_measured_fraction_theta_full 0.999
_diffrn_measured_fraction_theta_max 0.999
_diffrn_measurement_device_type 'CCD area detector'
_diffrn_measurement_method 'phi and omega scans'
_diffrn_radiation_monochromator graphite
_diffrn_radiation_source 'fine-focus sealed tube'
_diffrn_radiation_type MoK\a
_diffrn_radiation_wavelength 0.71073
_diffrn_reflns_av_R_equivalents 0.0402
_diffrn_reflns_av_sigmaI/netI 0.0488
_diffrn_reflns_limit_h_max 28
_diffrn_reflns_limit_h_min -28
_diffrn_reflns_limit_k_max 13
_diffrn_reflns_limit_k_min -6
_diffrn_reflns_limit_l_max 9
_diffrn_reflns_limit_l_min -9
_diffrn_reflns_number 9775
_diffrn_reflns_theta_full 25.02
_diffrn_reflns_theta_max 25.02
_diffrn_reflns_theta_min 1.72
_exptl_absorpt_coefficient_mu 1.130
_exptl_absorpt_correction_T_max 0.891
_exptl_absorpt_correction_T_min 0.632
_exptl_absorpt_correction_type multi-scan
_exptl_absorpt_process_details sadabs
_exptl_crystal_colour darkblue
_exptl_crystal_density_diffrn 1.498
_exptl_crystal_density_method 'not measured'
_exptl_crystal_description block
_exptl_crystal_F_000 940
_exptl_crystal_size_max 0.41
_exptl_crystal_size_mid 0.35
_exptl_crystal_size_min 0.10
_refine_diff_density_max 0.464
_refine_diff_density_min -0.402
_refine_diff_density_rms 0.059
_refine_ls_extinction_method none
_refine_ls_goodness_of_fit_ref 0.957
_refine_ls_hydrogen_treatment constr
_refine_ls_matrix_type full
_refine_ls_number_parameters 266
_refine_ls_number_reflns 3534
_refine_ls_number_restraints 0
_refine_ls_restrained_S_all 0.957
_refine_ls_R_factor_all 0.0585
_refine_ls_R_factor_gt 0.0363
_refine_ls_shift/su_max 0.001
_refine_ls_shift/su_mean 0.000
_refine_ls_structure_factor_coef Fsqd
_refine_ls_weighting_details 'calc w=1/[\s^2^(Fo^2^)+(0.0480P)^2^+0.0000P] where P=(Fo^2^+2Fc^2^)/3'
_refine_ls_weighting_scheme calc
_refine_ls_wR_factor_gt 0.0855
_refine_ls_wR_factor_ref 0.0939
_reflns_number_gt 2520
_reflns_number_total 3534
_reflns_threshold_expression >2sigma(I)
_cod_data_source_file 1267-3026.cff
_cod_data_source_block 090831c
_cod_depositor_comments
;
The following automatic conversions were performed:
'_symmetry_cell_setting' value 'Monoclinic' changed to 'monoclinic'
according to '/home/saulius/struct/CIF-dictionaries/cif_core.dic'
dictionary named 'cif_core.dic' version 2.4.1 from 2010-06-29.

Automatic conversion script
Id: cif_fix_enum 1555 2011-01-17 13:19:09Z saulius 
;
_cod_original_sg_symbol_H-M P2(1)/c
_cod_database_code 8102738

loop_
_symmetry_equiv_pos_as_xyz
'x, y, z'
'-x, y+1/2, -z+1/2'
'-x, -y, -z'
'x, -y-1/2, z-1/2'

loop_
_atom_site_label
_atom_site_type_symbol
_atom_site_fract_x
_atom_site_fract_y
_atom_site_fract_z
_atom_site_U_iso_or_equiv
_atom_site_adp_type
_atom_site_occupancy
_atom_site_symmetry_multiplicity
_atom_site_calc_flag
_atom_site_refinement_flags
_atom_site_disorder_assembly
_atom_site_disorder_group
Cu1 Cu 0.556182(14) 0.90305(3) 0.49104(4) 0.03362(14) Uani 1 1 d . . .
O1 O 0.47206(8) 0.88552(17) 0.4765(2) 0.0356(5) Uani 1 1 d . . .
O2 O 0.47355(8) 0.68361(19) 0.4551(3) 0.0470(6) Uani 1 1 d . . .
O3 O 0.12655(8) 0.62842(18) 0.5905(3) 0.0451(5) Uani 1 1 d . . .
O4 O 0.63949(8) 0.91329(18) 0.5072(3) 0.0427(5) Uani 1 1 d . . .
O5 O 0.63508(9) 0.71302(19) 0.5308(3) 0.0502(6) Uani 1 1 d . . .
O6 O 0.98620(9) 0.8835(2) 0.3517(3) 0.0524(6) Uani 1 1 d . . .
N1 N 0.55562(10) 0.9213(2) 0.2344(3) 0.0380(6) Uani 1 1 d . . .
H1A H 0.5852 0.8824 0.1989 0.057 Uiso 1 1 calc R . .
H1B H 0.5575 0.9998 0.2077 0.057 Uiso 1 1 calc R . .
H1C H 0.5239 0.8897 0.1817 0.057 Uiso 1 1 calc R . .
N2 N 0.56058(10) 0.8986(2) 0.7486(3) 0.0384(6) Uani 1 1 d . . .
H2A H 0.5316 0.8560 0.7812 0.058 Uiso 1 1 calc R . .
H2B H 0.5592 0.9741 0.7896 0.058 Uiso 1 1 calc R . .
H2C H 0.5929 0.8638 0.7910 0.058 Uiso 1 1 calc R . .
C1 C 0.44758(11) 0.7804(3) 0.4700(3) 0.0326(7) Uani 1 1 d . . .
C2 C 0.38605(12) 0.7794(3) 0.4843(4) 0.0351(7) Uani 1 1 d . . .
H2 H 0.3667 0.8530 0.4804 0.042 Uiso 1 1 calc R . .
C3 C 0.35746(12) 0.6774(3) 0.5026(4) 0.0370(7) Uani 1 1 d . . .
H3 H 0.3783 0.6057 0.5025 0.044 Uiso 1 1 calc R . .
C4 C 0.29734(12) 0.6634(3) 0.5227(4) 0.0348(7) Uani 1 1 d . . .
C5 C 0.25811(12) 0.7556(3) 0.4805(4) 0.0374(7) Uani 1 1 d . . .
H5 H 0.2700 0.8286 0.4355 0.045 Uiso 1 1 calc R . .
C6 C 0.20249(12) 0.7405(3) 0.5040(4) 0.0407(8) Uani 1 1 d . . .
H6 H 0.1770 0.8031 0.4739 0.049 Uiso 1 1 calc R . .
C7 C 0.18338(12) 0.6334(3) 0.5721(4) 0.0337(7) Uani 1 1 d . . .
C8 C 0.22116(12) 0.5396(3) 0.6139(4) 0.0401(7) Uani 1 1 d . . .
H8A H 0.2089 0.4670 0.6593 0.048 Uiso 1 1 calc R . .
C9 C 0.27746(12) 0.5551(3) 0.5871(4) 0.0405(7) Uani 1 1 d . . .
H9 H 0.3026 0.4913 0.6129 0.049 Uiso 1 1 calc R . .
C10 C 0.10541(14) 0.5216(3) 0.6633(4) 0.0533(9) Uani 1 1 d . . .
H10A H 0.1142 0.4524 0.5950 0.080 Uiso 1 1 calc R . .
H10B H 0.0652 0.5281 0.6633 0.080 Uiso 1 1 calc R . .
H10C H 0.1225 0.5119 0.7809 0.080 Uiso 1 1 calc R . .
C11 C 0.66232(12) 0.8087(3) 0.5197(4) 0.0383(7) Uani 1 1 d . . .
C12 C 0.72445(12) 0.8016(3) 0.5164(4) 0.0391(7) Uani 1 1 d . . .
H12 H 0.7431 0.7331 0.5641 0.047 Uiso 1 1 calc R . .
C13 C 0.75474(12) 0.8869(3) 0.4496(4) 0.0369(7) Uani 1 1 d . . .
H13 H 0.7354 0.9565 0.4092 0.044 Uiso 1 1 calc R . .
C14 C 0.81555(12) 0.8844(3) 0.4318(4) 0.0325(7) Uani 1 1 d . . .
C15 C 0.85171(12) 0.7984(3) 0.5154(4) 0.0369(7) Uani 1 1 d . . .
H15 H 0.8372 0.7408 0.5872 0.044 Uiso 1 1 calc R . .
C16 C 0.90840(12) 0.7965(3) 0.4945(4) 0.0390(7) Uani 1 1 d . . .
H16 H 0.9317 0.7381 0.5520 0.047 Uiso 1 1 calc R . .
C17 C 0.93107(12) 0.8814(3) 0.3876(4) 0.0372(7) Uani 1 1 d . . .
C18 C 0.89599(13) 0.9691(3) 0.3061(4) 0.0412(7) Uani 1 1 d . . .
H18 H 0.9107 1.0274 0.2359 0.049 Uiso 1 1 calc R . .
C19 C 0.83912(12) 0.9702(3) 0.3288(4) 0.0377(7) Uani 1 1 d . . .
H19 H 0.8161 1.0299 0.2735 0.045 Uiso 1 1 calc R . .
C20 C 1.02321(13) 0.7939(4) 0.4343(5) 0.0650(11) Uani 1 1 d . . .
H20A H 1.0251 0.8034 0.5587 0.097 Uiso 1 1 calc R . .
H20B H 1.0603 0.8038 0.3975 0.097 Uiso 1 1 calc R . .
H20C H 1.0092 0.7143 0.4024 0.097 Uiso 1 1 calc R . .

loop_
_atom_site_aniso_label
_atom_site_aniso_U_11
_atom_site_aniso_U_22
_atom_site_aniso_U_33
_atom_site_aniso_U_23
_atom_site_aniso_U_13
_atom_site_aniso_U_12
Cu1 0.0261(2) 0.0370(2) 0.0384(2) 0.00027(17) 0.00633(15) 0.00055(16)
O1 0.0257(10) 0.0373(12) 0.0441(12) -0.0001(9) 0.0050(9) -0.0045(9)
O2 0.0336(12) 0.0397(13) 0.0685(15) -0.0046(11) 0.0097(11) 0.0031(10)
O3 0.0335(12) 0.0452(13) 0.0573(14) 0.0058(11) 0.0076(10) -0.0001(10)
O4 0.0281(11) 0.0457(14) 0.0548(14) 0.0000(11) 0.0065(10) 0.0041(10)
O5 0.0380(13) 0.0470(14) 0.0668(15) -0.0020(11) 0.0114(11) -0.0106(11)
O6 0.0318(12) 0.0659(16) 0.0613(15) 0.0094(12) 0.0135(11) -0.0012(11)
N1 0.0357(14) 0.0391(15) 0.0407(14) -0.0032(11) 0.0110(11) 0.0040(11)
N2 0.0296(13) 0.0478(16) 0.0377(14) 0.0021(12) 0.0038(11) 0.0057(11)
C1 0.0280(16) 0.0413(19) 0.0286(16) -0.0031(13) 0.0028(13) 0.0006(14)
C2 0.0297(16) 0.0322(17) 0.0435(18) 0.0006(13) 0.0041(13) 0.0019(13)
C3 0.0315(17) 0.0369(18) 0.0433(18) 0.0045(14) 0.0066(14) 0.0038(14)
C4 0.0337(17) 0.0347(17) 0.0359(16) 0.0000(13) 0.0039(13) -0.0008(13)
C5 0.0373(18) 0.0315(17) 0.0440(18) 0.0086(14) 0.0069(14) -0.0003(13)
C6 0.0342(18) 0.0370(18) 0.051(2) 0.0069(15) 0.0034(15) 0.0073(14)
C7 0.0319(16) 0.0351(17) 0.0345(16) -0.0036(13) 0.0061(13) -0.0007(13)
C8 0.0390(18) 0.0332(17) 0.0492(19) 0.0061(15) 0.0092(15) -0.0039(14)
C9 0.0331(17) 0.0324(17) 0.055(2) 0.0027(15) 0.0028(15) 0.0025(13)
C10 0.043(2) 0.054(2) 0.066(2) 0.0041(18) 0.0145(17) -0.0082(17)
C11 0.0344(18) 0.048(2) 0.0329(17) -0.0040(15) 0.0026(14) -0.0037(16)
C12 0.0320(17) 0.0376(18) 0.0477(19) 0.0020(15) 0.0048(14) 0.0007(14)
C13 0.0342(17) 0.0387(18) 0.0376(17) -0.0016(14) 0.0033(14) 0.0037(14)
C14 0.0301(16) 0.0357(17) 0.0321(15) -0.0029(13) 0.0049(13) -0.0011(13)
C15 0.0340(17) 0.0371(18) 0.0412(17) 0.0055(14) 0.0111(14) -0.0042(13)
C16 0.0372(18) 0.0372(19) 0.0421(18) 0.0038(14) 0.0019(14) 0.0016(14)
C17 0.0327(17) 0.0422(19) 0.0374(17) -0.0042(14) 0.0065(14) -0.0041(14)
C18 0.0442(19) 0.0420(19) 0.0388(17) 0.0073(15) 0.0107(15) -0.0047(15)
C19 0.0404(18) 0.0370(18) 0.0354(17) 0.0031(14) 0.0023(14) 0.0036(14)
C20 0.032(2) 0.086(3) 0.077(3) 0.016(2) 0.0106(18) 0.0068(19)

loop_
_atom_type_symbol
_atom_type_description
_atom_type_scat_dispersion_real
_atom_type_scat_dispersion_imag
_atom_type_scat_source
C C 0.0033 0.0016 'International Tables Vol C Tables 4.2.6.8 and 6.1.1.4'
H H 0.0000 0.0000 'International Tables Vol C Tables 4.2.6.8 and 6.1.1.4'
O O 0.0106 0.0060 'International Tables Vol C Tables 4.2.6.8 and 6.1.1.4'
N N 0.0061 0.0033 'International Tables Vol C Tables 4.2.6.8 and 6.1.1.4'
Cu Cu 0.3201 1.2651 'International Tables Vol C Tables 4.2.6.8 and 6.1.1.4'

loop_
_geom_angle_atom_site_label_1
_geom_angle_atom_site_label_2
_geom_angle_atom_site_label_3
_geom_angle
_geom_angle_site_symmetry_1
_geom_angle_site_symmetry_3
_geom_angle_publ_flag
O4 Cu1 N2 89.39(9) . . ?
O4 Cu1 N1 87.74(9) . . ?
N2 Cu1 N1 174.89(10) . . ?
O4 Cu1 O1 177.71(8) . . ?
N2 Cu1 O1 90.16(9) . . ?
N1 Cu1 O1 92.88(9) . . ?
O4 Cu1 O1 102.96(7) . 3_676 ?
N2 Cu1 O1 84.68(8) . 3_676 ?
N1 Cu1 O1 91.85(8) . 3_676 ?
O1 Cu1 O1 79.23(8) . 3_676 ?
C1 O1 Cu1 122.14(17) . . ?
C1 O1 Cu1 136.72(17) . 3_676 ?
Cu1 O1 Cu1 100.77(8) . 3_676 ?
C7 O3 C10 117.8(2) . . ?
C11 O4 Cu1 111.78(18) . . ?
C17 O6 C20 117.3(2) . . ?
Cu1 N1 H1A 109.5 . . ?
Cu1 N1 H1B 109.5 . . ?
H1A N1 H1B 109.5 . . ?
Cu1 N1 H1C 109.5 . . ?
H1A N1 H1C 109.5 . . ?
H1B N1 H1C 109.5 . . ?
Cu1 N2 H2A 109.5 . . ?
Cu1 N2 H2B 109.5 . . ?
H2A N2 H2B 109.5 . . ?
Cu1 N2 H2C 109.5 . . ?
H2A N2 H2C 109.5 . . ?
H2B N2 H2C 109.5 . . ?
O2 C1 O1 122.9(3) . . ?
O2 C1 C2 120.4(3) . . ?
O1 C1 C2 116.7(3) . . ?
C3 C2 C1 122.4(3) . . ?
C3 C2 H2 118.8 . . ?
C1 C2 H2 118.8 . . ?
C2 C3 C4 128.1(3) . . ?
C2 C3 H3 115.9 . . ?
C4 C3 H3 115.9 . . ?
C9 C4 C5 117.5(3) . . ?
C9 C4 C3 120.0(3) . . ?
C5 C4 C3 122.5(3) . . ?
C6 C5 C4 121.1(3) . . ?
C6 C5 H5 119.5 . . ?
C4 C5 H5 119.5 . . ?
C5 C6 C7 120.9(3) . . ?
C5 C6 H6 119.5 . . ?
C7 C6 H6 119.5 . . ?
O3 C7 C8 124.6(3) . . ?
O3 C7 C6 115.9(2) . . ?
C8 C7 C6 119.4(3) . . ?
C7 C8 C9 119.2(3) . . ?
C7 C8 H8A 120.4 . . ?
C9 C8 H8A 120.4 . . ?
C8 C9 C4 121.8(3) . . ?
C8 C9 H9 119.1 . . ?
C4 C9 H9 119.1 . . ?
O3 C10 H10A 109.5 . . ?
O3 C10 H10B 109.5 . . ?
H10A C10 H10B 109.5 . . ?
O3 C10 H10C 109.5 . . ?
H10A C10 H10C 109.5 . . ?
H10B C10 H10C 109.5 . . ?
O5 C11 O4 123.3(3) . . ?
O5 C11 C12 119.0(3) . . ?
O4 C11 C12 117.7(3) . . ?
C13 C12 C11 123.7(3) . . ?
C13 C12 H12 118.1 . . ?
C11 C12 H12 118.1 . . ?
C12 C13 C14 127.4(3) . . ?
C12 C13 H13 116.3 . . ?
C14 C13 H13 116.3 . . ?
C19 C14 C15 117.4(3) . . ?
C19 C14 C13 120.1(3) . . ?
C15 C14 C13 122.5(3) . . ?
C16 C15 C14 121.5(3) . . ?
C16 C15 H15 119.2 . . ?
C14 C15 H15 119.2 . . ?
C15 C16 C17 120.3(3) . . ?
C15 C16 H16 119.9 . . ?
C17 C16 H16 119.9 . . ?
O6 C17 C18 116.3(3) . . ?
O6 C17 C16 124.7(3) . . ?
C18 C17 C16 119.0(3) . . ?
C19 C18 C17 120.1(3) . . ?
C19 C18 H18 119.9 . . ?
C17 C18 H18 119.9 . . ?
C18 C19 C14 121.7(3) . . ?
C18 C19 H19 119.2 . . ?
C14 C19 H19 119.2 . . ?
O6 C20 H20A 109.5 . . ?
O6 C20 H20B 109.5 . . ?
H20A C20 H20B 109.5 . . ?
O6 C20 H20C 109.5 . . ?
H20A C20 H20C 109.5 . . ?
H20B C20 H20C 109.5 . . ?

loop_
_geom_bond_atom_site_label_1
_geom_bond_atom_site_label_2
_geom_bond_distance
_geom_bond_site_symmetry_2
_geom_bond_publ_flag
Cu1 O4 1.9760(19) . ?
Cu1 N2 1.977(2) . ?
Cu1 N1 1.985(2) . ?
Cu1 O1 2.0018(18) . ?
Cu1 O1 2.4397(19) 3_676 ?
O1 C1 1.293(3) . ?
O1 Cu1 2.4397(19) 3_676 ?
O2 C1 1.242(3) . ?
O3 C7 1.375(3) . ?
O3 C10 1.416(4) . ?
O4 C11 1.271(3) . ?
O5 C11 1.243(3) . ?
O6 C17 1.368(3) . ?
O6 C20 1.426(4) . ?
N1 H1A 0.8900 . ?
N1 H1B 0.8900 . ?
N1 H1C 0.8900 . ?
N2 H2A 0.8900 . ?
N2 H2B 0.8900 . ?
N2 H2C 0.8900 . ?
C1 C2 1.479(4) . ?
C2 C3 1.327(4) . ?
C2 H2 0.9300 . ?
C3 C4 1.463(4) . ?
C3 H3 0.9300 . ?
C4 C9 1.391(4) . ?
C4 C5 1.393(4) . ?
C5 C6 1.364(4) . ?
C5 H5 0.9300 . ?
C6 C7 1.385(4) . ?
C6 H6 0.9300 . ?
C7 C8 1.384(4) . ?
C8 C9 1.386(4) . ?
C8 H8A 0.9300 . ?
C9 H9 0.9300 . ?
C10 H10A 0.9600 . ?
C10 H10B 0.9600 . ?
C10 H10C 0.9600 . ?
C11 C12 1.483(4) . ?
C12 C13 1.319(4) . ?
C12 H12 0.9300 . ?
C13 C14 1.467(4) . ?
C13 H13 0.9300 . ?
C14 C19 1.387(4) . ?
C14 C15 1.391(4) . ?
C15 C16 1.375(4) . ?
C15 H15 0.9300 . ?
C16 C17 1.390(4) . ?
C16 H16 0.9300 . ?
C17 C18 1.382(4) . ?
C18 C19 1.382(4) . ?
C18 H18 0.9300 . ?
C19 H19 0.9300 . ?
C20 H20A 0.9600 . ?
C20 H20B 0.9600 . ?
C20 H20C 0.9600 . ?

loop_
_geom_hbond_atom_site_label_D
_geom_hbond_atom_site_label_H
_geom_hbond_atom_site_label_A
_geom_hbond_distance_DH
_geom_hbond_distance_HA
_geom_hbond_distance_DA
_geom_hbond_angle_DHA
_geom_hbond_site_symmetry_A
N2 H2C O5 0.89 2.18 2.929(3) 141.5 4_576
N2 H2A O2 0.89 2.07 2.883(3) 151.8 4_576
N1 H1C O2 0.89 2.17 2.983(3) 152.2 4_575
N1 H1B O2 0.89 2.45 3.275(3) 153.9 2_655
N1 H1A O5 0.89 2.12 2.971(3) 159.1 4_575

loop_
_geom_torsion_atom_site_label_1
_geom_torsion_atom_site_label_2
_geom_torsion_atom_site_label_3
_geom_torsion_atom_site_label_4
_geom_torsion
_geom_torsion_site_symmetry_1
_geom_torsion_site_symmetry_2
_geom_torsion_site_symmetry_3
_geom_torsion_site_symmetry_4
_geom_torsion_publ_flag
O4 Cu1 O1 C1 -11(2) . . . . ?
N2 Cu1 O1 C1 -89.5(2) . . . . ?
N1 Cu1 O1 C1 94.6(2) . . . . ?
O1 Cu1 O1 C1 -174.0(2) 3_676 . . . ?
O4 Cu1 O1 Cu1 163.1(19) . . . 3_676 ?
N2 Cu1 O1 Cu1 84.55(9) . . . 3_676 ?
N1 Cu1 O1 Cu1 -91.34(9) . . . 3_676 ?
O1 Cu1 O1 Cu1 0.0 3_676 . . 3_676 ?
N2 Cu1 O4 C11 85.6(2) . . . . ?
N1 Cu1 O4 C11 -98.7(2) . . . . ?
O1 Cu1 O4 C11 7(2) . . . . ?
O1 Cu1 O4 C11 169.95(18) 3_676 . . . ?
Cu1 O1 C1 O2 -7.2(4) . . . . ?
Cu1 O1 C1 O2 -178.66(19) 3_676 . . . ?
Cu1 O1 C1 C2 171.74(17) . . . . ?
Cu1 O1 C1 C2 0.3(4) 3_676 . . . ?
O2 C1 C2 C3 8.1(4) . . . . ?
O1 C1 C2 C3 -170.9(3) . . . . ?
C1 C2 C3 C4 178.2(3) . . . . ?
C2 C3 C4 C9 -162.4(3) . . . . ?
C2 C3 C4 C5 17.2(5) . . . . ?
C9 C4 C5 C6 1.0(4) . . . . ?
C3 C4 C5 C6 -178.7(3) . . . . ?
C4 C5 C6 C7 0.6(5) . . . . ?
C10 O3 C7 C8 2.4(4) . . . . ?
C10 O3 C7 C6 -178.6(3) . . . . ?
C5 C6 C7 O3 179.8(3) . . . . ?
C5 C6 C7 C8 -1.1(4) . . . . ?
O3 C7 C8 C9 179.1(3) . . . . ?
C6 C7 C8 C9 0.2(4) . . . . ?
C7 C8 C9 C4 1.4(5) . . . . ?
C5 C4 C9 C8 -1.9(4) . . . . ?
C3 C4 C9 C8 177.7(3) . . . . ?
Cu1 O4 C11 O5 -4.1(4) . . . . ?
Cu1 O4 C11 C12 174.48(19) . . . . ?
O5 C11 C12 C13 156.9(3) . . . . ?
O4 C11 C12 C13 -21.7(4) . . . . ?
C11 C12 C13 C14 -176.2(3) . . . . ?
C12 C13 C14 C19 167.4(3) . . . . ?
C12 C13 C14 C15 -12.6(5) . . . . ?
C19 C14 C15 C16 -1.2(4) . . . . ?
C13 C14 C15 C16 178.8(3) . . . . ?
C14 C15 C16 C17 -0.1(4) . . . . ?
C20 O6 C17 C18 -180.0(3) . . . . ?
C20 O6 C17 C16 -1.9(4) . . . . ?
C15 C16 C17 O6 -176.7(3) . . . . ?
C15 C16 C17 C18 1.3(4) . . . . ?
O6 C17 C18 C19 177.1(3) . . . . ?
C16 C17 C18 C19 -1.1(4) . . . . ?
C17 C18 C19 C14 -0.3(4) . . . . ?
C15 C14 C19 C18 1.4(4) . . . . ?
C13 C14 C19 C18 -178.6(3) . . . . ?
